data_4118043
loop_
_publ_author_name
'Liyu Jin'
'Kate M. Nairn'
'Craig M. Forsyth'
'Aaron J. Seeber'
'Douglas R. MacFarlane'
'Patrick C. Howlett'
'Maria Forsyth'
'Jennifer M. Pringle'

_publ_section_title
;
 Structure and Transport Properties of a Plastic Crystal Ion Conductor:
 Diethyl(methyl)(isobutyl)phosphonium Hexafluorophosphate
;
_journal_name_full 'Journal of the American Chemical Society'
_journal_page_first 9688
_journal_page_last 9697
_journal_paper_doi 10.1021/ja301175v
_journal_volume 134
_journal_year 2012
_chemical_formula_moiety 'C9 H22 P, F6 P'
_chemical_formula_sum 'C9 H22 F6 P2'
_chemical_formula_weight 306.21
_chemical_name_systematic
; 
 ? 
;
_space_group_IT_number 61
_symmetry_cell_setting orthorhombic
_symmetry_space_group_name_Hall '-P 2ac 2ab'
_symmetry_space_group_name_H-M 'P b c a'
_atom_sites_solution_hydrogens geom
_atom_sites_solution_primary direct
_atom_sites_solution_secondary difmap
_audit_creation_method SHELXL-97
_cell_angle_alpha 90.00
_cell_angle_beta 90.00
_cell_angle_gamma 90.00
_cell_formula_units_Z 8
_cell_length_a 12.9833(4)
_cell_length_b 14.3872(4)
_cell_length_c 15.1944(4)
_cell_measurement_reflns_used 6606
_cell_measurement_temperature 123(2)
_cell_measurement_theta_max 32.3746
_cell_measurement_theta_min 1.9454
_cell_volume 2838.21(14)
_computing_cell_refinement
;
CrysAlisPro, Oxford Diffraction Ltd.,
Version 1.171.34.36 (release 02-08-2010 CrysAlis171 .NET)
(compiled Aug  2 2010,13:00:58)
;
_computing_data_collection
;
CrysAlisPro, Oxford Diffraction Ltd.,
Version 1.171.34.36 (release 02-08-2010 CrysAlis171 .NET)
(compiled Aug  2 2010,13:00:58)
;
_computing_data_reduction
;
CrysAlisPro, Oxford Diffraction Ltd.,
Version 1.171.34.36 (release 02-08-2010 CrysAlis171 .NET)
(compiled Aug  2 2010,13:00:58)
;
_computing_molecular_graphics X-Seed
_computing_publication_material CIFTAB
_computing_structure_refinement 'SHELXL-97 (Sheldrick, 1997)'
_computing_structure_solution 'SHELXS-97 (Sheldrick, 1990)'
_diffrn_ambient_temperature 123(2)
_diffrn_detector_area_resol_mean 10.3389
_diffrn_measured_fraction_theta_full 1.000
_diffrn_measured_fraction_theta_max 0.924
_diffrn_measurement_device_type 'Xcalibur, Ruby, Gemini ultra'
_diffrn_measurement_method '\w scans'
_diffrn_radiation_monochromator graphite
_diffrn_radiation_source 'Enhance (Mo) X-ray Source'
_diffrn_radiation_type 'Mo K\a'
_diffrn_radiation_wavelength 0.71073
_diffrn_reflns_av_R_equivalents 0.0267
_diffrn_reflns_av_sigmaI/netI 0.0284
_diffrn_reflns_limit_h_max 17
_diffrn_reflns_limit_h_min -19
_diffrn_reflns_limit_k_max 21
_diffrn_reflns_limit_k_min -21
_diffrn_reflns_limit_l_max 21
_diffrn_reflns_limit_l_min -21
_diffrn_reflns_number 18699
_diffrn_reflns_theta_full 27.50
_diffrn_reflns_theta_max 32.45
_diffrn_reflns_theta_min 2.50
_diffrn_standards_number 0
_exptl_absorpt_coefficient_mu 0.351
_exptl_absorpt_correction_T_max 1.00000
_exptl_absorpt_correction_T_min 0.80120
_exptl_absorpt_correction_type multi-scan
_exptl_absorpt_process_details
;
CrysAlisPro, Oxford Diffraction Ltd.,
Version 1.171.34.36 (release 02-08-2010 CrysAlis171 .NET)
(compiled Aug  2 2010,13:00:58)
empirical absorption correction using spherical harmonics,
 implemented in SCALE3 ABSPACK scaling algorithm.
;
_exptl_crystal_colour colourless
_exptl_crystal_density_diffrn 1.433
_exptl_crystal_description block
_exptl_crystal_F_000 1280
_exptl_crystal_size_max 0.25
_exptl_crystal_size_mid 0.25
_exptl_crystal_size_min 0.25
_refine_diff_density_max 0.463
_refine_diff_density_min -0.294
_refine_diff_density_rms 0.060
_refine_ls_extinction_method none
_refine_ls_goodness_of_fit_ref 1.045
_refine_ls_hydrogen_treatment constr
_refine_ls_matrix_type full
_refine_ls_number_parameters 154
_refine_ls_number_reflns 4729
_refine_ls_number_restraints 0
_refine_ls_restrained_S_all 1.045
_refine_ls_R_factor_all 0.0537
_refine_ls_R_factor_gt 0.0366
_refine_ls_shift/su_max 0.001
_refine_ls_shift/su_mean 0.000
_refine_ls_structure_factor_coef Fsqd
_refine_ls_weighting_details 'calc w=1/[\s^2^(Fo^2^)+(0.0418P)^2^+1.1082P] where P=(Fo^2^+2Fc^2^)/3'
_refine_ls_weighting_scheme calc
_refine_ls_wR_factor_gt 0.0878
_refine_ls_wR_factor_ref 0.0976
_reflns_number_gt 3684
_reflns_number_total 4729
_reflns_threshold_expression >2sigma(I)
_cod_data_source_file ja301175v_si_002.cif
_cod_data_source_block mx77_11
_cod_database_code 4118043

loop_
_symmetry_equiv_pos_as_xyz
'x, y, z'
'-x+1/2, -y, z+1/2'
'x+1/2, -y+1/2, -z'
'-x, y+1/2, -z+1/2'
'-x, -y, -z'
'x-1/2, y, -z-1/2'
'-x-1/2, y-1/2, z'
'x, -y-1/2, z-1/2'

loop_
_atom_site_label
_atom_site_type_symbol
_atom_site_fract_x
_atom_site_fract_y
_atom_site_fract_z
_atom_site_U_iso_or_equiv
_atom_site_adp_type
_atom_site_occupancy
_atom_site_symmetry_multiplicity
_atom_site_calc_flag
_atom_site_refinement_flags
P1 P 0.77959(3) 0.09541(2) 0.61544(2) 0.02047(9) Uani 1 1 d .
P2 P 0.49260(2) 0.29846(2) 0.65598(2) 0.01758(8) Uani 1 1 d .
F1 F 0.69222(8) 0.14770(8) 0.56128(7) 0.0477(3) Uani 1 1 d .
F2 F 0.70879(9) 0.00554(7) 0.62061(7) 0.0457(3) Uani 1 1 d .
F3 F 0.82783(8) 0.05858(8) 0.52567(7) 0.0459(3) Uani 1 1 d .
F4 F 0.85024(8) 0.18600(7) 0.61093(7) 0.0421(3) Uani 1 1 d .
F5 F 0.73143(8) 0.13329(7) 0.70551(6) 0.0387(2) Uani 1 1 d .
F6 F 0.86662(10) 0.04359(8) 0.67034(8) 0.0536(3) Uani 1 1 d .
C1 C 0.54039(11) 0.33204(10) 0.55030(9) 0.0241(3) Uani 1 1 d .
H1A H 0.6024 0.2960 0.5366 0.036 Uiso 1 1 calc R
H1B H 0.5573 0.3984 0.5508 0.036 Uiso 1 1 calc R
H1C H 0.4877 0.3201 0.5055 0.036 Uiso 1 1 calc R
C2 C 0.59152(10) 0.32293(9) 0.73564(9) 0.0227(3) Uani 1 1 d .
H2A H 0.6562 0.2928 0.7164 0.027 Uiso 1 1 calc R
H2B H 0.6037 0.3908 0.7370 0.027 Uiso 1 1 calc R
C3 C 0.56630(13) 0.29012(11) 0.82853(10) 0.0310(3) Uani 1 1 d .
H3A H 0.6234 0.3058 0.8680 0.047 Uiso 1 1 calc R
H3B H 0.5560 0.2226 0.8283 0.047 Uiso 1 1 calc R
H3C H 0.5033 0.3208 0.8490 0.047 Uiso 1 1 calc R
C4 C 0.37876(11) 0.36444(10) 0.68207(10) 0.0271(3) Uani 1 1 d .
H4A H 0.3241 0.3484 0.6393 0.032 Uiso 1 1 calc R
H4B H 0.3543 0.3458 0.7412 0.032 Uiso 1 1 calc R
C5 C 0.39475(13) 0.46956(11) 0.68099(11) 0.0321(3) Uani 1 1 d .
H5A H 0.3299 0.5007 0.6959 0.048 Uiso 1 1 calc R
H5B H 0.4170 0.4890 0.6222 0.048 Uiso 1 1 calc R
H5C H 0.4476 0.4864 0.7242 0.048 Uiso 1 1 calc R
C6 C 0.46656(10) 0.17550(9) 0.66039(9) 0.0204(2) Uani 1 1 d .
H6A H 0.5323 0.1434 0.6734 0.024 Uiso 1 1 calc R
H6B H 0.4201 0.1642 0.7110 0.024 Uiso 1 1 calc R
C7 C 0.41857(11) 0.12852(9) 0.57928(9) 0.0218(3) Uani 1 1 d .
H7 H 0.4628 0.1423 0.5270 0.026 Uiso 1 1 calc R
C8 C 0.30951(12) 0.16197(10) 0.55989(11) 0.0308(3) Uani 1 1 d .
H8A H 0.3101 0.2293 0.5503 0.046 Uiso 1 1 calc R
H8B H 0.2647 0.1473 0.6099 0.046 Uiso 1 1 calc R
H8C H 0.2836 0.1308 0.5070 0.046 Uiso 1 1 calc R
C9 C 0.41896(12) 0.02358(10) 0.59481(10) 0.0275(3) Uani 1 1 d .
H9A H 0.4893 0.0029 0.6074 0.041 Uiso 1 1 calc R
H9B H 0.3935 -0.0082 0.5421 0.041 Uiso 1 1 calc R
H9C H 0.3743 0.0087 0.6449 0.041 Uiso 1 1 calc R

loop_
_atom_site_aniso_label
_atom_site_aniso_U_11
_atom_site_aniso_U_22
_atom_site_aniso_U_33
_atom_site_aniso_U_23
_atom_site_aniso_U_13
_atom_site_aniso_U_12
P1 0.02142(16) 0.01988(15) 0.02010(16) 0.00076(13) -0.00163(12) 0.00017(12)
P2 0.01627(15) 0.01713(15) 0.01936(16) 0.00022(12) 0.00074(11) -0.00111(11)
F1 0.0398(6) 0.0529(6) 0.0505(6) 0.0074(5) -0.0196(5) 0.0109(5)
F2 0.0666(7) 0.0341(5) 0.0362(5) -0.0028(4) 0.0039(5) -0.0257(5)
F3 0.0476(6) 0.0568(6) 0.0334(5) -0.0148(5) 0.0128(5) -0.0053(5)
F4 0.0444(6) 0.0376(5) 0.0443(6) 0.0003(4) 0.0023(5) -0.0202(4)
F5 0.0492(6) 0.0356(5) 0.0314(5) -0.0088(4) 0.0127(4) -0.0032(4)
F6 0.0602(7) 0.0455(6) 0.0550(7) -0.0043(5) -0.0285(6) 0.0248(6)
C1 0.0260(7) 0.0235(6) 0.0227(6) 0.0035(5) 0.0033(5) -0.0017(5)
C2 0.0212(6) 0.0203(6) 0.0265(7) -0.0013(5) -0.0037(5) -0.0032(5)
C3 0.0379(8) 0.0300(7) 0.0251(7) 0.0007(6) -0.0068(6) -0.0066(6)
C4 0.0195(6) 0.0297(7) 0.0320(7) -0.0039(6) 0.0026(5) 0.0029(5)
C5 0.0349(8) 0.0277(7) 0.0338(8) -0.0090(6) -0.0024(6) 0.0091(6)
C6 0.0218(6) 0.0192(5) 0.0202(6) 0.0017(5) -0.0018(5) -0.0024(5)
C7 0.0259(6) 0.0199(6) 0.0196(6) 0.0006(5) -0.0022(5) -0.0040(5)
C8 0.0303(7) 0.0258(7) 0.0364(8) 0.0023(6) -0.0127(6) -0.0028(6)
C9 0.0339(8) 0.0207(6) 0.0278(7) -0.0014(6) -0.0047(6) -0.0030(5)

loop_
_atom_type_symbol
_atom_type_description
_atom_type_scat_dispersion_real
_atom_type_scat_dispersion_imag
_atom_type_scat_source
C C 0.0033 0.0016 'International Tables Vol C Tables 4.2.6.8 and 6.1.1.4'
H H 0.0000 0.0000 'International Tables Vol C Tables 4.2.6.8 and 6.1.1.4'
F F 0.0171 0.0103 'International Tables Vol C Tables 4.2.6.8 and 6.1.1.4'
P P 0.1023 0.0942 'International Tables Vol C Tables 4.2.6.8 and 6.1.1.4'

loop_
_geom_angle_atom_site_label_1
_geom_angle_atom_site_label_2
_geom_angle_atom_site_label_3
_geom_angle
F2 P1 F6 90.21(7)
F2 P1 F1 89.88(6)
F6 P1 F1 179.50(7)
F2 P1 F3 89.95(6)
F6 P1 F3 90.79(6)
F1 P1 F3 89.70(6)
F2 P1 F4 179.54(6)
F6 P1 F4 89.83(6)
F1 P1 F4 90.08(6)
F3 P1 F4 90.51(6)
F2 P1 F5 90.51(5)
F6 P1 F5 89.36(6)
F1 P1 F5 90.16(6)
F3 P1 F5 179.52(6)
F4 P1 F5 89.03(5)
C1 P2 C2 107.67(7)
C1 P2 C4 109.89(7)
C2 P2 C4 109.55(7)
C1 P2 C6 111.33(6)
C2 P2 C6 107.51(6)
C4 P2 C6 110.80(7)
C3 C2 P2 114.15(10)
C5 C4 P2 114.09(11)
C7 C6 P2 118.54(9)
C8 C7 C9 110.17(12)
C8 C7 C6 113.11(12)
C9 C7 C6 108.01(11)

loop_
_geom_bond_atom_site_label_1
_geom_bond_atom_site_label_2
_geom_bond_distance
P1 F2 1.5883(10)
P1 F6 1.5900(10)
P1 F1 1.5906(10)
P1 F3 1.5918(10)
P1 F4 1.5954(10)
P1 F5 1.6003(10)
P2 C1 1.7880(14)
P2 C2 1.7995(13)
P2 C4 1.8008(14)
P2 C6 1.8024(13)
C2 C3 1.524(2)
C4 C5 1.527(2)
C6 C7 1.5375(18)
C7 C8 1.524(2)
C7 C9 1.5281(18)
